data_4076313
loop_
_publ_author_name
'Conde-Guadano, Susana'
'Danopoulos, Andreas A.'
'Pattacini, Roberto'
'Hanton, Martin'
'Tooze, Robert P.'

_publ_section_title
;
 Indenyl Functionalized N-Heterocyclic Carbene Complexes of Chromium:
 Syntheses, Structures, and Reactivity Studies Relevant to Ethylene
 Oligomerization and Polymerization
;
_journal_issue 5
_journal_name_full Organometallics
_journal_page_first 1643
_journal_paper_doi 10.1021/om200641u
_journal_volume 31
_journal_year 2012
_chemical_formula_sum 'C65 H55 B Cl Cr F24 N2 O'
_chemical_formula_weight 1434.37
_chemical_name_systematic
;
 ?
;
_space_group_IT_number 145
_symmetry_cell_setting trigonal
_symmetry_space_group_name_Hall 'P 32'
_symmetry_space_group_name_H-M 'P 32'
_atom_sites_solution_hydrogens geom
_atom_sites_solution_primary direct
_atom_sites_solution_secondary difmap
_audit_creation_method SHELXL-97
_cell_angle_alpha 90.00
_cell_angle_beta 90.00
_cell_angle_gamma 120.00
_cell_formula_units_Z 3
_cell_length_a 12.747
_cell_length_b 12.747
_cell_length_c 33.708
_cell_measurement_reflns_used 30856
_cell_measurement_temperature 120(2)
_cell_measurement_theta_max 27.48
_cell_measurement_theta_min 2.91
_cell_volume 4743.289
_computing_cell_refinement
;
'DENZO (Otwinowski & Minor, 1997) & COLLECT (Hooft, R.W.W., 1998)' 
;
_computing_data_collection 'COLLECT (Hooft, R.W.W., 1998)'
_computing_data_reduction
;
'DENZO (Otwinowski & Minor, 1997) & COLLECT (Hooft, R.W.W., 1998)'
;
_computing_structure_refinement 'SHELXL-97 (Sheldrick, 2008)'
_diffrn_ambient_temperature 120(2)
_diffrn_detector_area_resol_mean 9.091
_diffrn_measured_fraction_theta_full 0.997
_diffrn_measured_fraction_theta_max 0.997
_diffrn_measurement_device_type 'Bruker-Nonius Roper CCD camera on \k-goniostat'
_diffrn_measurement_method '\f & \w scans'
_diffrn_radiation_monochromator graphite
_diffrn_radiation_source 'fine-focus sealed tube'
_diffrn_radiation_type MoK\a
_diffrn_radiation_wavelength 0.71073
_diffrn_reflns_av_R_equivalents 0.1422
_diffrn_reflns_av_sigmaI/netI 0.2241
_diffrn_reflns_limit_h_max 15
_diffrn_reflns_limit_h_min -13
_diffrn_reflns_limit_k_max 16
_diffrn_reflns_limit_k_min -16
_diffrn_reflns_limit_l_max 43
_diffrn_reflns_limit_l_min -43
_diffrn_reflns_number 38964
_diffrn_reflns_theta_full 27.48
_diffrn_reflns_theta_max 27.48
_diffrn_reflns_theta_min 3.04
_exptl_absorpt_coefficient_mu 0.339
_exptl_absorpt_correction_T_max 0.9966
_exptl_absorpt_correction_T_min 0.9354
_exptl_absorpt_correction_type multi-scan
_exptl_absorpt_process_details 'SADABS 2007/2 (Sheldrick, G.M., 2007)'
_exptl_crystal_colour green
_exptl_crystal_density_diffrn 1.506
_exptl_crystal_density_method 'not measured'
_exptl_crystal_description block
_exptl_crystal_F_000 2187
_exptl_crystal_size_max 0.20
_exptl_crystal_size_mid 0.05
_exptl_crystal_size_min 0.01
_refine_diff_density_max 0.852
_refine_diff_density_min -0.841
_refine_diff_density_rms 0.087
_refine_ls_abs_structure_details 'Flack H D (1983), Acta Cryst. A39, 876-881'
_refine_ls_abs_structure_Flack 0.04(4)
_refine_ls_extinction_method none
_refine_ls_goodness_of_fit_ref 1.006
_refine_ls_hydrogen_treatment constr
_refine_ls_matrix_type full
_refine_ls_number_parameters 886
_refine_ls_number_reflns 14364
_refine_ls_number_restraints 37
_refine_ls_restrained_S_all 1.006
_refine_ls_R_factor_all 0.2173
_refine_ls_R_factor_gt 0.0958
_refine_ls_shift/su_max 0.000
_refine_ls_shift/su_mean 0.000
_refine_ls_structure_factor_coef Fsqd
_refine_ls_weighting_details 'calc w=1/[\s^2^(Fo^2^)+(0.1164P)^2^+0.0000P] where P=(Fo^2^+2Fc^2^)/3'
_refine_ls_weighting_scheme calc
_refine_ls_wR_factor_gt 0.2170
_refine_ls_wR_factor_ref 0.2767
_reflns_number_gt 6454
_reflns_number_total 14364
_reflns_threshold_expression >2\s(I)
_cod_data_source_file om200641u_si_001.cif
_cod_data_source_block complex2b-Cl+BArF4
_cod_original_cell_volume 4743.3
_cod_original_sg_symbol_H-M P32
_cod_database_code 4076313

loop_
_symmetry_equiv_pos_as_xyz
'x, y, z'
'-y, x-y, z+2/3'
'-x+y, -x, z+1/3'

loop_
_atom_site_label
_atom_site_type_symbol
_atom_site_fract_x
_atom_site_fract_y
_atom_site_fract_z
_atom_site_U_iso_or_equiv
_atom_site_adp_type
_atom_site_occupancy
_atom_site_symmetry_multiplicity
_atom_site_calc_flag
_atom_site_refinement_flags
C1 C 0.5068(9) -0.0532(8) 0.7919(2) 0.045(2) Uani 1 1 d .
C2 C 0.3063(8) -0.1248(8) 0.8023(3) 0.045(2) Uani 1 1 d .
H2 H 0.2335 -0.1345 0.8134 0.054 Uiso 1 1 calc R
C3 C 0.3159(9) -0.1880(8) 0.7720(3) 0.048(2) Uani 1 1 d .
H3 H 0.2513 -0.2503 0.7573 0.058 Uiso 1 1 calc R
C4 C 0.4449(8) 0.0480(7) 0.8453(2) 0.041(2) Uani 1 1 d .
H4A H 0.3728 0.0579 0.8472 0.049 Uiso 1 1 calc R
H4B H 0.5133 0.1263 0.8362 0.049 Uiso 1 1 calc R
C5 C 0.4744(7) 0.0233(7) 0.8868(2) 0.040(2) Uani 1 1 d .
H5A H 0.4402 -0.0651 0.8903 0.048 Uiso 1 1 calc R
H5B H 0.4361 0.0508 0.9067 0.048 Uiso 1 1 calc R
C6 C 0.6106(9) 0.0877(9) 0.8942(3) 0.057(3) Uani 1 1 d .
H6A H 0.6448 0.1748 0.8881 0.068 Uiso 1 1 calc R
H6B H 0.6244 0.0811 0.9228 0.068 Uiso 1 1 calc R
C7 C 0.6797(8) 0.0411(8) 0.8706(2) 0.0382(19) Uani 1 1 d .
C8 C 0.6298(9) -0.0840(8) 0.8598(3) 0.049(2) Uani 1 1 d .
H8 H 0.5489 -0.1466 0.8645 0.059 Uiso 1 1 calc R
C9 C 0.7204(9) -0.0989(8) 0.8410(3) 0.056(3) Uani 1 1 d .
H9 H 0.7087 -0.1710 0.8287 0.067 Uiso 1 1 calc R
C10 C 0.8317(9) 0.0118(9) 0.8436(2) 0.051(2) Uani 1 1 d .
C11 C 0.8070(9) 0.0996(8) 0.8624(3) 0.046(2) Uani 1 1 d .
C12 C 0.8998(9) 0.2230(9) 0.8668(3) 0.057(3) Uani 1 1 d .
C13 C 1.0177(9) 0.2477(10) 0.8538(3) 0.060(3) Uani 1 1 d .
H13 H 1.0843 0.3274 0.8570 0.072 Uiso 1 1 calc R
C14 C 1.0380(10) 0.1611(10) 0.8372(3) 0.059(3) Uani 1 1 d .
H14 H 1.1176 0.1882 0.8277 0.071 Uiso 1 1 calc R
C15 C 0.9584(10) 0.0430(9) 0.8330(3) 0.057(3) Uani 1 1 d .
C16 C 0.9810(11) -0.0540(12) 0.8221(3) 0.076(3) Uani 1 1 d .
H16A H 1.0580 -0.0202 0.8077 0.114 Uiso 1 1 calc R
H16B H 0.9152 -0.1123 0.8052 0.114 Uiso 1 1 calc R
H16C H 0.9853 -0.0949 0.8462 0.114 Uiso 1 1 calc R
C17 C 0.8828(10) 0.3178(10) 0.8860(3) 0.069(3) Uani 1 1 d .
H17A H 0.8398 0.3435 0.8679 0.103 Uiso 1 1 calc R
H17B H 0.9621 0.3874 0.8926 0.103 Uiso 1 1 calc R
H17C H 0.8354 0.2853 0.9104 0.103 Uiso 1 1 calc R
C18 C 0.4820(8) -0.1831(8) 0.7321(3) 0.044(2) Uani 1 1 d .
C19 C 0.5077(8) -0.1133(8) 0.6976(2) 0.040(2) Uani 1 1 d .
C20 C 0.5434(9) -0.1581(9) 0.6650(3) 0.053(2) Uani 1 1 d .
H20 H 0.5628 -0.1148 0.6406 0.064 Uiso 1 1 calc R
C21 C 0.5511(9) -0.2602(9) 0.6671(3) 0.050(2) Uani 1 1 d .
H21 H 0.5772 -0.2860 0.6446 0.060 Uiso 1 1 calc R
C22 C 0.5215(10) -0.3266(9) 0.7015(3) 0.055(3) Uani 1 1 d .
H22 H 0.5228 -0.4005 0.7019 0.067 Uiso 1 1 calc R
C23 C 0.4894(8) -0.2884(8) 0.7361(3) 0.047(2) Uani 1 1 d .
C24 C 0.4597(10) -0.3603(8) 0.7742(3) 0.053(3) Uani 1 1 d .
H24 H 0.4598 -0.3076 0.7962 0.064 Uiso 1 1 calc R
C25 C 0.3316(11) -0.4725(10) 0.7717(4) 0.079(3) Uani 1 1 d .
H25A H 0.2740 -0.4475 0.7630 0.119 Uiso 1 1 calc R
H25B H 0.3076 -0.5105 0.7979 0.119 Uiso 1 1 calc R
H25C H 0.3318 -0.5305 0.7527 0.119 Uiso 1 1 calc R
C26 C 0.5537(12) -0.3995(10) 0.7846(3) 0.073(3) Uani 1 1 d .
H26A H 0.5448 -0.4629 0.7661 0.110 Uiso 1 1 calc R
H26B H 0.5400 -0.4307 0.8118 0.110 Uiso 1 1 calc R
H26C H 0.6357 -0.3295 0.7823 0.110 Uiso 1 1 calc R
C27 C 0.4932(7) -0.0061(8) 0.6934(2) 0.0374(19) Uani 1 1 d .
H27 H 0.4866 0.0198 0.7209 0.045 Uiso 1 1 calc R
C28 C 0.6038(10) 0.1040(9) 0.6734(4) 0.074(3) Uani 1 1 d .
H28A H 0.6761 0.1299 0.6898 0.110 Uiso 1 1 calc R
H28B H 0.5874 0.1711 0.6708 0.110 Uiso 1 1 calc R
H28C H 0.6173 0.0804 0.6471 0.110 Uiso 1 1 calc R
C29 C 0.3751(10) -0.0370(10) 0.6719(3) 0.066(3) Uani 1 1 d .
H29A H 0.3726 -0.0741 0.6462 0.100 Uiso 1 1 calc R
H29B H 0.3716 0.0372 0.6677 0.100 Uiso 1 1 calc R
H29C H 0.3058 -0.0939 0.6880 0.100 Uiso 1 1 calc R
C30 C 0.7971(9) -0.0451(9) 0.7370(3) 0.056(3) Uani 1 1 d .
H30A H 0.7333 -0.0892 0.7169 0.067 Uiso 1 1 calc R
H30B H 0.7901 -0.1034 0.7577 0.067 Uiso 1 1 calc R
C31 C 0.9192(10) 0.0114(13) 0.7180(4) 0.090(4) Uani 1 1 d .
H31A H 0.9176 -0.0323 0.6936 0.108 Uiso 1 1 calc R
H31B H 0.9803 0.0127 0.7365 0.108 Uiso 1 1 calc R
C32 C 0.9456(12) 0.1397(12) 0.7087(4) 0.088(4) Uani 1 1 d .
H32A H 1.0338 0.1976 0.7087 0.106 Uiso 1 1 calc R
H32B H 0.9118 0.1426 0.6825 0.106 Uiso 1 1 calc R
C33 C 0.8845(9) 0.1678(10) 0.7412(3) 0.065(3) Uani 1 1 d .
H33A H 0.9416 0.2090 0.7633 0.078 Uiso 1 1 calc R
H33B H 0.8546 0.2214 0.7314 0.078 Uiso 1 1 calc R
C34 C 0.9207(7) -0.3633(7) 0.9025(2) 0.0318(18) Uani 1 1 d .
C35 C 0.7950(7) -0.4423(7) 0.9047(3) 0.0339(18) Uani 1 1 d .
H35 H 0.7564 -0.4574 0.9299 0.041 Uiso 1 1 calc R
C36 C 0.7252(7) -0.4988(7) 0.8715(2) 0.0339(18) Uani 1 1 d .
C37 C 0.7786(7) -0.4770(8) 0.8347(3) 0.045(2) Uani 1 1 d .
H37 H 0.7307 -0.5147 0.8119 0.054 Uiso 1 1 calc R
C38 C 0.9009(8) -0.4009(9) 0.8311(3) 0.051(2) Uani 1 1 d .
C39 C 0.9703(8) -0.3416(8) 0.8652(2) 0.042(2) Uani 1 1 d .
H39 H 1.0540 -0.2847 0.8621 0.051 Uiso 1 1 calc R
C40 C 0.5951(7) -0.5831(8) 0.8762(3) 0.044(2) Uani 1 1 d .
C41 C 0.9644(11) -0.3808(14) 0.7917(3) 0.086(4) Uani 1 1 d .
C42 C 1.0094(7) -0.1612(7) 0.9420(2) 0.0329(18) Uani 1 1 d .
C43 C 0.9107(7) -0.1449(7) 0.9517(2) 0.0343(19) Uani 1 1 d .
H43 H 0.8370 -0.2147 0.9591 0.041 Uiso 1 1 calc R
C44 C 0.9131(7) -0.0354(7) 0.9512(2) 0.0307(17) Uani 1 1 d .
C45 C 1.0191(8) 0.0674(7) 0.9394(2) 0.0358(19) Uani 1 1 d .
H45 H 1.0235 0.1441 0.9390 0.043 Uiso 1 1 calc R
C46 C 1.1180(7) 0.0569(7) 0.9284(2) 0.0315(17) Uani 1 1 d .
C47 C 1.1138(7) -0.0532(7) 0.9296(2) 0.0304(17) Uani 1 1 d .
H47 H 1.1835 -0.0569 0.9217 0.037 Uiso 1 1 calc R
C48 C 0.8071(8) -0.0291(8) 0.9652(2) 0.042(2) Uani 1 1 d .
C49 C 1.2349(8) 0.1660(8) 0.9163(3) 0.042(2) Uani 1 1 d .
C50 C 1.1363(7) -0.2780(6) 0.9447(2) 0.0281(17) Uani 1 1 d .
C51 C 1.1780(7) -0.3378(7) 0.9199(2) 0.0317(17) Uani 1 1 d .
H51 H 1.1271 -0.3894 0.8995 0.038 Uiso 1 1 calc R
C52 C 1.2938(8) -0.3220(7) 0.9252(2) 0.0374(19) Uani 1 1 d .
C53 C 1.3713(8) -0.2499(7) 0.9538(3) 0.042(2) Uani 1 1 d .
H53 H 1.4495 -0.2408 0.9569 0.051 Uiso 1 1 calc R
C54 C 1.3314(7) -0.1909(7) 0.9781(2) 0.0337(18) Uani 1 1 d .
C55 C 1.2168(7) -0.2048(8) 0.9735(2) 0.038(2) Uani 1 1 d .
H55 H 1.1927 -0.1620 0.9909 0.045 Uiso 1 1 calc R
C56 C 1.4220(4) -0.1033(4) 1.01050(13) 0.053(2) Uani 1 1 d .
F16A F 1.4711(5) -0.1571(5) 1.02884(18) 0.084(3) Uani 0.846(9) 1 calc PRU
F17A F 1.3637(5) -0.0748(6) 1.03569(18) 0.087(3) Uani 0.846(9) 1 calc PRU
F18A F 1.5055(6) -0.0061(5) 0.99357(15) 0.109(4) Uani 0.846(9) 1 calc PRU
F16B F 1.4225(7) -0.0016(5) 1.00989(19) 0.102(9) Uani 0.154(9) 1 calc PRU
F17B F 1.5299(5) -0.0839(6) 1.00305(17) 0.071(6) Uani 0.154(9) 1 calc PRU
F18B F 1.3881(5) -0.1526(5) 1.04516(15) 0.100(8) Uani 0.154(9) 1 calc PRU
C57 C 1.3312(9) -0.3892(9) 0.8968(3) 0.050(2) Uani 1 1 d .
C58 C 0.9300(7) -0.3697(7) 0.9830(2) 0.0319(18) Uani 1 1 d .
C59 C 0.8814(8) -0.4947(7) 0.9852(2) 0.039(2) Uani 1 1 d .
H59 H 0.8877 -0.5359 0.9627 0.047 Uiso 1 1 calc R
C60 C 0.8243(9) -0.5614(7) 1.0188(3) 0.044(2) Uani 1 1 d .
C61 C 0.8166(8) -0.5050(8) 1.0526(2) 0.042(2) Uani 1 1 d .
H61 H 0.7752 -0.5498 1.0756 0.050 Uiso 1 1 calc R
C62 C 0.8717(8) -0.3808(8) 1.0515(2) 0.042(2) Uani 1 1 d .
C63 C 0.9253(7) -0.3146(7) 1.0186(2) 0.0347(18) Uani 1 1 d .
H63 H 0.9606 -0.2291 1.0196 0.042 Uiso 1 1 calc R
C64 C 0.8697(6) -0.3081(5) 1.08953(12) 0.055(3) Uani 1 1 d .
F24A F 0.8012(9) -0.2635(10) 1.08296(18) 0.117(5) Uani 0.761(11) 1 calc PRU
F25A F 0.9771(8) -0.2226(8) 1.0970(2) 0.097(4) Uani 0.761(11) 1 calc PRU
F26A F 0.8291(11) -0.3800(6) 1.11922(17) 0.151(7) Uani 0.761(11) 1 calc PRU
F24B F 0.9371(10) -0.3139(9) 1.11651(18) 0.136(9) Uani 0.239(11) 1 calc PRU
F25B F 0.7612(7) -0.3547(9) 1.1024(2) 0.120(7) Uani 0.239(11) 1 calc PRU
F26B F 0.9091(11) -0.1974(7) 1.08024(15) 0.086(6) Uani 0.239(11) 1 calc PRU
C65 C 0.7641(12) -0.6975(9) 1.0173(3) 0.062(3) Uani 1 1 d .
B1 B 0.9985(8) -0.2936(8) 0.9421(3) 0.034(2) Uani 1 1 d .
N1 N 0.4402(6) -0.1440(6) 0.76640(19) 0.0347(15) Uani 1 1 d .
N2 N 0.4206(6) -0.0449(6) 0.8138(2) 0.0386(16) Uani 1 1 d .
O1 O 0.7826(5) 0.0513(6) 0.75460(17) 0.0531(16) Uani 1 1 d .
F1 F 1.0305(6) -0.2620(7) 0.78364(19) 0.090(2) Uani 1 1 d .
F2 F 1.0554(9) -0.4115(9) 0.7940(3) 0.132(3) Uani 1 1 d .
F3 F 0.8950(9) -0.4287(14) 0.7644(2) 0.274(11) Uani 1 1 d .
F4 F 0.5713(4) -0.6726(5) 0.90148(19) 0.0657(16) Uani 1 1 d .
F5 F 0.5377(5) -0.6370(5) 0.84272(18) 0.0657(16) Uani 1 1 d .
F6 F 0.5344(5) -0.5301(5) 0.89099(19) 0.0641(16) Uani 1 1 d .
F7 F 1.2703(4) 0.1547(5) 0.87959(15) 0.0511(13) Uani 1 1 d .
F8 F 1.3281(4) 0.1832(5) 0.93981(18) 0.0661(16) Uani 1 1 d .
F9 F 1.2322(5) 0.2688(4) 0.91713(17) 0.0557(14) Uani 1 1 d .
F10 F 0.8142(5) 0.0773(5) 0.95726(17) 0.0574(14) Uani 1 1 d .
F11 F 0.7039(5) -0.1142(5) 0.94798(19) 0.0636(15) Uani 1 1 d .
F12 F 0.7895(5) -0.0477(6) 1.00399(16) 0.0668(16) Uani 1 1 d .
F13 F 1.3321(6) -0.3534(6) 0.85914(16) 0.0709(17) Uani 1 1 d .
F14 F 1.2573(5) -0.5096(5) 0.89735(16) 0.0600(14) Uani 1 1 d .
F15 F 1.4425(5) -0.3694(6) 0.9029(2) 0.081(2) Uani 1 1 d .
F21 F 0.8367(7) -0.7346(6) 1.0259(4) 0.156(5) Uani 1 1 d .
F22 F 0.6661(7) -0.7539(6) 1.0396(3) 0.104(3) Uani 1 1 d .
F23 F 0.7171(8) -0.7457(6) 0.9819(3) 0.113(3) Uani 1 1 d .
Cr1 Cr 0.69005(13) 0.03912(14) 0.80581(4) 0.0469(4) Uani 1 1 d .
Cl1 Cl 0.7068(2) 0.2217(2) 0.79356(8) 0.0597(7) Uani 1 1 d .

loop_
_atom_site_aniso_label
_atom_site_aniso_U_11
_atom_site_aniso_U_22
_atom_site_aniso_U_33
_atom_site_aniso_U_23
_atom_site_aniso_U_13
_atom_site_aniso_U_12
C1 0.065(6) 0.047(5) 0.036(5) 0.006(4) 0.006(4) 0.039(5)
C2 0.039(5) 0.050(5) 0.048(5) 0.003(5) 0.001(4) 0.022(5)
C3 0.047(6) 0.038(5) 0.050(5) -0.006(4) -0.009(4) 0.014(4)
C4 0.045(5) 0.034(4) 0.040(5) -0.003(4) -0.006(4) 0.017(4)
C5 0.043(5) 0.036(5) 0.040(5) -0.008(4) 0.003(4) 0.018(4)
C6 0.063(7) 0.060(6) 0.044(5) -0.008(5) 0.003(5) 0.027(5)
C7 0.045(5) 0.039(5) 0.029(4) -0.010(4) -0.004(4) 0.019(4)
C8 0.056(6) 0.044(5) 0.044(5) 0.007(4) 0.004(5) 0.022(5)
C9 0.063(6) 0.039(5) 0.068(7) 0.003(5) 0.007(5) 0.027(5)
C10 0.059(6) 0.056(6) 0.035(5) -0.003(4) -0.003(4) 0.026(5)
C11 0.061(6) 0.045(6) 0.040(5) -0.007(4) -0.009(5) 0.033(5)
C12 0.061(7) 0.051(6) 0.054(6) 0.007(5) 0.011(5) 0.023(5)
C13 0.046(6) 0.064(7) 0.050(6) 0.005(5) -0.008(5) 0.014(5)
C14 0.071(7) 0.066(7) 0.050(6) 0.011(5) 0.015(5) 0.041(6)
C15 0.082(8) 0.057(7) 0.038(5) 0.001(5) 0.007(5) 0.039(6)
C16 0.078(8) 0.117(10) 0.069(7) 0.001(7) 0.012(6) 0.075(8)
C17 0.071(7) 0.056(7) 0.083(8) -0.021(6) -0.015(6) 0.035(6)
C18 0.050(5) 0.045(5) 0.034(5) -0.007(4) 0.009(4) 0.021(5)
C19 0.044(5) 0.050(5) 0.036(5) -0.013(4) -0.006(4) 0.032(4)
C20 0.069(7) 0.059(6) 0.033(5) -0.001(5) -0.001(5) 0.032(6)
C21 0.076(7) 0.061(6) 0.036(5) -0.004(5) 0.002(5) 0.050(6)
C22 0.081(7) 0.045(6) 0.044(5) -0.014(5) -0.006(5) 0.034(5)
C23 0.058(6) 0.053(6) 0.035(5) -0.008(4) -0.002(4) 0.033(5)
C24 0.096(8) 0.032(5) 0.029(4) 0.004(4) -0.002(5) 0.030(5)
C25 0.091(9) 0.055(7) 0.082(8) -0.002(6) 0.009(7) 0.029(7)
C26 0.120(10) 0.066(7) 0.053(6) -0.003(5) -0.010(6) 0.060(7)
C27 0.048(5) 0.047(5) 0.025(4) 0.004(4) -0.005(4) 0.029(4)
C28 0.075(8) 0.052(7) 0.089(8) 0.012(6) 0.018(6) 0.028(6)
C29 0.077(8) 0.064(7) 0.072(7) -0.013(6) -0.012(6) 0.046(6)
C30 0.061(6) 0.066(6) 0.051(6) -0.006(5) 0.010(5) 0.040(5)
C31 0.069(8) 0.156(13) 0.079(8) 0.010(9) 0.031(7) 0.082(9)
C32 0.081(9) 0.095(10) 0.096(9) 0.030(8) 0.036(8) 0.051(8)
C33 0.055(6) 0.065(7) 0.068(7) 0.017(6) 0.030(5) 0.025(6)
C34 0.031(4) 0.023(4) 0.038(4) 0.000(3) 0.001(4) 0.011(3)
C35 0.031(4) 0.021(4) 0.046(5) 0.003(4) -0.003(4) 0.011(3)
C36 0.028(4) 0.036(4) 0.041(5) -0.005(4) -0.002(4) 0.018(4)
C37 0.030(5) 0.040(5) 0.048(5) -0.005(4) -0.010(4) 0.005(4)
C38 0.038(5) 0.057(6) 0.035(5) -0.004(4) -0.004(4) 0.006(5)
C39 0.032(4) 0.041(5) 0.033(4) 0.007(4) -0.003(4) 0.003(4)
C40 0.022(4) 0.035(5) 0.064(6) 0.003(5) -0.005(4) 0.006(4)
C41 0.052(7) 0.112(11) 0.040(6) 0.003(7) -0.013(6) -0.001(7)
C42 0.032(4) 0.036(5) 0.025(4) 0.006(3) 0.008(3) 0.013(4)
C43 0.030(4) 0.026(4) 0.031(4) 0.004(3) 0.002(3) 0.001(3)
C44 0.036(4) 0.028(4) 0.032(4) 0.005(3) 0.004(4) 0.019(4)
C45 0.057(5) 0.029(4) 0.037(4) -0.003(4) 0.000(4) 0.033(4)
C46 0.025(4) 0.028(4) 0.040(4) -0.009(4) -0.006(3) 0.012(3)
C47 0.025(4) 0.029(4) 0.031(4) 0.002(3) -0.001(3) 0.009(3)
C48 0.052(6) 0.042(5) 0.035(5) 0.013(4) 0.007(4) 0.025(5)
C49 0.042(5) 0.041(5) 0.044(5) 0.008(4) 0.007(4) 0.021(4)
C50 0.036(4) 0.017(4) 0.032(4) 0.004(3) 0.003(3) 0.014(3)
C51 0.024(4) 0.029(4) 0.038(4) -0.003(3) 0.005(3) 0.010(3)
C52 0.044(5) 0.029(4) 0.040(5) 0.008(4) 0.015(4) 0.019(4)
C53 0.033(5) 0.036(5) 0.057(6) 0.008(4) -0.002(4) 0.017(4)
C54 0.044(5) 0.032(4) 0.033(4) -0.010(3) 0.000(4) 0.025(4)
C55 0.040(5) 0.045(5) 0.034(4) 0.005(4) 0.000(4) 0.025(4)
C56 0.058(6) 0.054(6) 0.048(5) -0.010(5) -0.008(5) 0.028(6)
F16A 0.099(6) 0.103(6) 0.080(6) -0.010(5) -0.044(5) 0.073(6)
F17A 0.073(5) 0.122(7) 0.078(5) -0.056(5) -0.031(4) 0.059(5)
F18A 0.104(7) 0.070(5) 0.060(5) 0.016(4) -0.022(5) -0.026(5)
F16B 0.099(12) 0.063(10) 0.064(11) 0.010(10) -0.018(10) -0.018(11)
F17B 0.077(11) 0.100(11) 0.084(11) -0.022(10) -0.023(10) 0.079(10)
F18B 0.082(11) 0.128(12) 0.082(11) -0.045(11) -0.028(10) 0.046(11)
C57 0.056(6) 0.049(6) 0.061(6) 0.000(5) -0.002(5) 0.038(5)
C58 0.035(4) 0.030(4) 0.033(4) 0.007(3) 0.004(3) 0.018(4)
C59 0.062(6) 0.024(4) 0.033(4) 0.000(4) 0.006(4) 0.023(4)
C60 0.063(6) 0.032(5) 0.042(5) 0.009(4) -0.001(4) 0.027(5)
C61 0.050(5) 0.042(5) 0.031(4) 0.011(4) 0.004(4) 0.022(4)
C62 0.053(5) 0.059(6) 0.028(4) -0.001(4) 0.004(4) 0.039(5)
C63 0.036(5) 0.032(4) 0.036(5) 0.004(4) 0.006(4) 0.017(4)
C64 0.055(6) 0.071(7) 0.030(5) -0.003(5) 0.002(5) 0.026(6)
F24A 0.173(11) 0.223(15) 0.055(6) -0.049(7) -0.030(6) 0.175(12)
F25A 0.094(7) 0.096(7) 0.078(7) -0.043(6) -0.004(5) 0.031(6)
F26A 0.32(2) 0.075(7) 0.036(4) 0.023(5) 0.075(8) 0.084(10)
F24B 0.31(2) 0.070(11) 0.034(8) 0.023(9) 0.049(12) 0.102(13)
F25B 0.172(13) 0.221(18) 0.053(11) -0.046(10) -0.027(11) 0.163(15)
F26B 0.111(12) 0.075(10) 0.081(11) -0.028(9) -0.002(10) 0.053(10)
C65 0.106(9) 0.050(6) 0.039(5) 0.018(5) 0.013(6) 0.046(7)
B1 0.035(5) 0.031(5) 0.029(5) 0.005(4) 0.008(4) 0.012(4)
N1 0.036(4) 0.035(4) 0.033(4) -0.006(3) -0.003(3) 0.017(3)
N2 0.034(4) 0.049(4) 0.040(4) 0.004(3) 0.008(3) 0.026(4)
O1 0.049(4) 0.060(4) 0.045(4) 0.003(3) 0.009(3) 0.023(3)
F1 0.078(5) 0.115(6) 0.058(4) 0.032(4) 0.022(3) 0.034(4)
F2 0.135(8) 0.142(8) 0.103(6) -0.022(6) 0.048(6) 0.056(6)
F3 0.095(7) 0.40(2) 0.035(4) -0.041(7) 0.006(4) -0.094(9)
F4 0.030(3) 0.060(3) 0.091(4) 0.024(3) 0.001(3) 0.011(3)
F5 0.039(3) 0.064(4) 0.079(4) -0.014(3) -0.016(3) 0.015(3)
F6 0.041(3) 0.045(3) 0.110(5) 0.001(3) 0.008(3) 0.024(3)
F7 0.043(3) 0.052(3) 0.051(3) 0.006(2) 0.017(2) 0.019(2)
F8 0.037(3) 0.049(3) 0.083(4) 0.010(3) -0.012(3) 0.000(3)
F9 0.057(3) 0.024(3) 0.080(4) 0.004(2) 0.012(3) 0.016(2)
F10 0.051(3) 0.050(3) 0.081(4) 0.010(3) 0.019(3) 0.033(3)
F11 0.041(3) 0.052(3) 0.097(4) 0.005(3) 0.004(3) 0.023(3)
F12 0.072(4) 0.105(5) 0.049(3) 0.022(3) 0.022(3) 0.063(4)
F13 0.104(5) 0.095(5) 0.046(3) 0.014(3) 0.026(3) 0.074(4)
F14 0.068(4) 0.040(3) 0.068(4) -0.009(3) 0.014(3) 0.024(3)
F15 0.059(4) 0.095(5) 0.113(5) -0.037(4) -0.003(4) 0.056(4)
F21 0.095(6) 0.043(4) 0.335(15) 0.010(6) -0.051(8) 0.039(4)
F22 0.105(6) 0.057(4) 0.129(6) 0.018(4) 0.039(5) 0.025(4)
F23 0.140(7) 0.045(4) 0.105(6) 0.005(4) -0.001(5) 0.010(4)
Cr1 0.0454(9) 0.0634(10) 0.0348(7) -0.0016(7) 0.0026(7) 0.0292(8)
Cl1 0.0623(16) 0.0444(13) 0.0672(16) -0.0016(12) 0.0100(13) 0.0228(12)

loop_
_atom_type_symbol
_atom_type_description
_atom_type_scat_dispersion_real
_atom_type_scat_dispersion_imag
_atom_type_scat_source
C C 0.0033 0.0016 'International Tables Vol C Tables 4.2.6.8 and 6.1.1.4'
H H 0.0000 0.0000 'International Tables Vol C Tables 4.2.6.8 and 6.1.1.4'
B B 0.0013 0.0007 'International Tables Vol C Tables 4.2.6.8 and 6.1.1.4'
N N 0.0061 0.0033 'International Tables Vol C Tables 4.2.6.8 and 6.1.1.4'
O O 0.0106 0.0060 'International Tables Vol C Tables 4.2.6.8 and 6.1.1.4'
F F 0.0171 0.0103 'International Tables Vol C Tables 4.2.6.8 and 6.1.1.4'
Cr Cr 0.3209 0.6236 'International Tables Vol C Tables 4.2.6.8 and 6.1.1.4'
Cl Cl 0.1484 0.1585 'International Tables Vol C Tables 4.2.6.8 and 6.1.1.4'

loop_
_geom_angle_atom_site_label_1
_geom_angle_atom_site_label_2
_geom_angle_atom_site_label_3
_geom_angle
N1 C1 N2 103.0(8)
N1 C1 Cr1 132.6(6)
N2 C1 Cr1 123.6(6)
C3 C2 N2 106.5(8)
C3 C2 H2 126.8
N2 C2 H2 126.8
C2 C3 N1 106.6(8)
C2 C3 H3 126.7
N1 C3 H3 126.7
N2 C4 C5 117.5(7)
N2 C4 H4A 107.9
C5 C4 H4A 107.9
N2 C4 H4B 107.9
C5 C4 H4B 107.9
H4A C4 H4B 107.2
C4 C5 C6 111.7(7)
C4 C5 H5A 109.3
C6 C5 H5A 109.3
C4 C5 H5B 109.3
C6 C5 H5B 109.3
H5A C5 H5B 107.9
C7 C6 C5 115.7(7)
C7 C6 H6A 108.4
C5 C6 H6A 108.4
C7 C6 H6B 108.4
C5 C6 H6B 108.4
H6A C6 H6B 107.4
C8 C7 C11 106.6(7)
C8 C7 C6 123.2(8)
C11 C7 C6 128.9(8)
C8 C7 Cr1 74.3(5)
C11 C7 Cr1 75.8(5)
C6 C7 Cr1 125.4(6)
C9 C8 C7 109.0(8)
C9 C8 Cr1 73.5(5)
C7 C8 Cr1 68.2(5)
C9 C8 H8 125.5
C7 C8 H8 125.5
Cr1 C8 H8 124.4
C10 C9 C8 108.6(9)
C10 C9 Cr1 74.9(5)
C8 C9 Cr1 70.6(5)
C10 C9 H9 125.7
C8 C9 H9 125.7
Cr1 C9 H9 120.5
C9 C10 C11 107.4(9)
C9 C10 C15 131.2(9)
C11 C10 C15 121.3(9)
C9 C10 Cr1 69.9(5)
C11 C10 Cr1 69.3(5)
C15 C10 Cr1 129.1(6)
C12 C11 C7 130.7(8)
C12 C11 C10 121.0(9)
C7 C11 C10 108.0(8)
C12 C11 Cr1 119.7(6)
C7 C11 Cr1 67.1(5)
C10 C11 Cr1 74.5(5)
C11 C12 C13 114.2(9)
C11 C12 C17 124.5(9)
C13 C12 C17 121.1(10)
C14 C13 C12 122.9(10)
C14 C13 H13 118.5
C12 C13 H13 118.5
C15 C14 C13 127.4(10)
C15 C14 H14 116.3
C13 C14 H14 116.3
C14 C15 C16 128.7(11)
C14 C15 C10 112.5(9)
C16 C15 C10 118.7(10)
C15 C16 H16A 109.5
C15 C16 H16B 109.5
H16A C16 H16B 109.5
C15 C16 H16C 109.5
H16A C16 H16C 109.5
H16B C16 H16C 109.5
C12 C17 H17A 109.5
C12 C17 H17B 109.5
H17A C17 H17B 109.5
C12 C17 H17C 109.5
H17A C17 H17C 109.5
H17B C17 H17C 109.5
C23 C18 C19 125.7(8)
C23 C18 N1 117.6(8)
C19 C18 N1 116.7(7)
C18 C19 C20 114.2(8)
C18 C19 C27 124.6(7)
C20 C19 C27 121.1(8)
C21 C20 C19 122.7(9)
C21 C20 H20 118.6
C19 C20 H20 118.6
C20 C21 C22 120.4(8)
C20 C21 H21 119.8
C22 C21 H21 119.8
C21 C22 C23 121.9(9)
C21 C22 H22 119.1
C23 C22 H22 119.1
C18 C23 C22 115.1(8)
C18 C23 C24 123.2(8)
C22 C23 C24 121.6(8)
C23 C24 C25 110.1(8)
C23 C24 C26 112.8(9)
C25 C24 C26 110.1(9)
C23 C24 H24 107.9
C25 C24 H24 107.9
C26 C24 H24 107.9
C24 C25 H25A 109.5
C24 C25 H25B 109.5
H25A C25 H25B 109.5
C24 C25 H25C 109.5
H25A C25 H25C 109.5
H25B C25 H25C 109.5
C24 C26 H26A 109.5
C24 C26 H26B 109.5
H26A C26 H26B 109.5
C24 C26 H26C 109.5
H26A C26 H26C 109.5
H26B C26 H26C 109.5
C19 C27 C29 111.6(7)
C19 C27 C28 113.5(8)
C29 C27 C28 110.8(8)
C19 C27 H27 106.8
C29 C27 H27 106.8
C28 C27 H27 106.8
C27 C28 H28A 109.5
C27 C28 H28B 109.5
H28A C28 H28B 109.5
C27 C28 H28C 109.5
H28A C28 H28C 109.5
H28B C28 H28C 109.5
C27 C29 H29A 109.5
C27 C29 H29B 109.5
H29A C29 H29B 109.5
C27 C29 H29C 109.5
H29A C29 H29C 109.5
H29B C29 H29C 109.5
O1 C30 C31 108.0(9)
O1 C30 H30A 110.1
C31 C30 H30A 110.1
O1 C30 H30B 110.1
C31 C30 H30B 110.1
H30A C30 H30B 108.4
C30 C31 C32 102.9(9)
C30 C31 H31A 111.2
C32 C31 H31A 111.2
C30 C31 H31B 111.2
C32 C31 H31B 111.2
H31A C31 H31B 109.1
C33 C32 C31 104.1(9)
C33 C32 H32A 110.9
C31 C32 H32A 110.9
C33 C32 H32B 110.9
C31 C32 H32B 110.9
H32A C32 H32B 109.0
O1 C33 C32 106.7(9)
O1 C33 H33A 110.4
C32 C33 H33A 110.4
O1 C33 H33B 110.4
C32 C33 H33B 110.4
H33A C33 H33B 108.6
C39 C34 C35 116.1(7)
C39 C34 B1 123.1(7)
C35 C34 B1 120.6(7)
C36 C35 C34 122.3(8)
C36 C35 H35 118.9
C34 C35 H35 118.9
C37 C36 C35 120.0(7)
C37 C36 C40 120.6(8)
C35 C36 C40 119.4(8)
C38 C37 C36 119.8(8)
C38 C37 H37 120.1
C36 C37 H37 120.1
C37 C38 C39 119.4(8)
C37 C38 C41 121.6(8)
C39 C38 C41 119.0(8)
C34 C39 C38 122.3(8)
C34 C39 H39 118.8
C38 C39 H39 118.8
C43 C42 C47 113.4(7)
C43 C42 B1 122.2(7)
C47 C42 B1 124.2(7)
C44 C43 C42 125.1(7)
C44 C43 H43 117.5
C42 C43 H43 117.5
C45 C44 C43 118.5(7)
C45 C44 C48 121.7(7)
C43 C44 C48 119.6(7)
C44 C45 C46 119.2(7)
C44 C45 H45 120.4
C46 C45 H45 120.4
C47 C46 C45 121.1(7)
C47 C46 C49 117.8(7)
C45 C46 C49 121.0(7)
C46 C47 C42 122.5(7)
C46 C47 H47 118.7
C42 C47 H47 118.7
C55 C50 C51 115.5(7)
C55 C50 B1 119.9(7)
C51 C50 B1 124.5(7)
C52 C51 C50 120.4(7)
C52 C51 H51 119.8
C50 C51 H51 119.8
C53 C52 C51 123.1(7)
C53 C52 C57 120.3(8)
C51 C52 C57 116.7(8)
C52 C53 C54 116.8(8)
C52 C53 H53 121.6
C54 C53 H53 121.6
C53 C54 C55 121.3(8)
C53 C54 C56 117.4(7)
C55 C54 C56 121.3(6)
C50 C55 C54 122.9(8)
C50 C55 H55 118.6
C54 C55 H55 118.6
C63 C58 C59 114.8(7)
C63 C58 B1 123.9(7)
C59 C58 B1 121.0(7)
C60 C59 C58 122.9(7)
C60 C59 H59 118.5
C58 C59 H59 118.5
C61 C60 C59 120.6(7)
C61 C60 C65 120.0(8)
C59 C60 C65 119.3(8)
C60 C61 C62 116.6(7)
C60 C61 H61 121.7
C62 C61 H61 121.7
C63 C62 C61 123.4(8)
C63 C62 C64 116.6(7)
C61 C62 C64 120.0(7)
C62 C63 C58 121.5(8)
C62 C63 H63 119.3
C58 C63 H63 119.3
C42 B1 C34 106.0(6)
C42 B1 C58 110.9(6)
C34 B1 C58 111.2(7)
C42 B1 C50 109.8(6)
C34 B1 C50 115.0(6)
C58 B1 C50 104.0(6)
C1 N1 C3 110.9(7)
C1 N1 C18 128.1(7)
C3 N1 C18 120.1(7)
C2 N2 C1 112.9(7)
C2 N2 C4 121.2(7)
C1 N2 C4 125.7(7)
C30 O1 C33 107.8(7)
C30 O1 Cr1 126.2(5)
C33 O1 Cr1 121.2(6)
O1 Cr1 C1 107.1(3)
O1 Cr1 C7 150.9(3)
C1 Cr1 C7 100.0(3)
O1 Cr1 Cl1 90.8(2)
C1 Cr1 Cl1 92.4(2)
C7 Cr1 Cl1 98.3(2)
O1 Cr1 C8 135.1(3)
C1 Cr1 C8 83.8(3)
C7 Cr1 C8 37.6(3)
Cl1 Cr1 C8 132.9(2)
O1 Cr1 C9 100.4(3)
C1 Cr1 C9 104.7(4)
C7 Cr1 C9 62.0(3)
Cl1 Cr1 C9 155.6(3)
C8 Cr1 C9 35.9(3)
O1 Cr1 C11 114.8(3)
C1 Cr1 C11 137.1(3)
C7 Cr1 C11 37.1(3)
Cl1 Cr1 C11 95.4(2)
C8 Cr1 C11 60.4(3)
C9 Cr1 C11 60.2(3)
O1 Cr1 C10 90.6(3)
C1 Cr1 C10 139.5(3)
C7 Cr1 C10 61.4(3)
Cl1 Cr1 C10 124.1(3)
C8 Cr1 C10 59.2(3)
C9 Cr1 C10 35.2(3)
C11 Cr1 C10 36.1(3)

loop_
_geom_bond_atom_site_label_1
_geom_bond_atom_site_label_2
_geom_bond_distance
C1 N1 1.349(11)
C1 N2 1.372(11)
C1 Cr1 2.076(10)
C2 C3 1.344(12)
C2 N2 1.352(11)
C2 H2 0.9500
C3 N1 1.404(11)
C3 H3 0.9500
C4 N2 1.501(10)
C4 C5 1.524(11)
C4 H4A 0.9900
C4 H4B 0.9900
C5 C6 1.524(13)
C5 H5A 0.9900
C5 H5B 0.9900
C6 C7 1.510(12)
C6 H6A 0.9900
C6 H6B 0.9900
C7 C8 1.438(12)
C7 C11 1.434(13)
C7 Cr1 2.190(8)
C8 C9 1.411(13)
C8 Cr1 2.271(9)
C8 H8 0.9500
C9 C10 1.417(13)
C9 Cr1 2.309(10)
C9 H9 0.9500
C10 C11 1.452(13)
C10 C15 1.500(14)
C10 Cr1 2.373(10)
C11 C12 1.426(13)
C11 Cr1 2.304(9)
C12 C13 1.440(14)
C12 C17 1.481(14)
C13 C14 1.372(14)
C13 H13 0.9500
C14 C15 1.338(14)
C14 H14 0.9500
C15 C16 1.449(15)
C16 H16A 0.9800
C16 H16B 0.9800
C16 H16C 0.9800
C17 H17A 0.9800
C17 H17B 0.9800
C17 H17C 0.9800
C18 C23 1.398(12)
C18 C19 1.402(12)
C18 N1 1.461(10)
C19 C20 1.413(12)
C19 C27 1.474(11)
C20 C21 1.355(13)
C20 H20 0.9500
C21 C22 1.375(12)
C21 H21 0.9500
C22 C23 1.401(12)
C22 H22 0.9500
C23 C24 1.509(12)
C24 C25 1.544(15)
C24 C26 1.551(15)
C24 H24 1.0000
C25 H25A 0.9800
C25 H25B 0.9800
C25 H25C 0.9800
C26 H26A 0.9800
C26 H26B 0.9800
C26 H26C 0.9800
C27 C29 1.534(13)
C27 C28 1.560(13)
C27 H27 1.0000
C28 H28A 0.9800
C28 H28B 0.9800
C28 H28C 0.9800
C29 H29A 0.9800
C29 H29B 0.9800
C29 H29C 0.9800
C30 O1 1.457(11)
C30 C31 1.493(14)
C30 H30A 0.9900
C30 H30B 0.9900
C31 C32 1.529(17)
C31 H31A 0.9900
C31 H31B 0.9900
C32 C33 1.489(15)
C32 H32A 0.9900
C32 H32B 0.9900
C33 O1 1.472(11)
C33 H33A 0.9900
C33 H33B 0.9900
C34 C39 1.370(11)
C34 C35 1.405(11)
C34 B1 1.637(12)
C35 C36 1.385(11)
C35 H35 0.9500
C36 C37 1.376(11)
C36 C40 1.466(11)
C37 C38 1.369(12)
C37 H37 0.9500
C38 C39 1.418(12)
C38 C41 1.507(15)
C39 H39 0.9500
C42 C43 1.412(11)
C42 C47 1.417(10)
C42 B1 1.623(12)
C43 C44 1.381(11)
C43 H43 0.9500
C44 C45 1.389(11)
C44 C48 1.472(11)
C45 C46 1.384(11)
C45 H45 0.9500
C46 C47 1.378(10)
C46 C49 1.499(11)
C47 H47 0.9500
C50 C55 1.381(11)
C50 C51 1.401(10)
C50 B1 1.668(12)
C51 C52 1.398(11)
C51 H51 0.9500
C52 C53 1.359(12)
C52 C57 1.511(12)
C53 C54 1.371(11)
C53 H53 0.9500
C54 C55 1.389(11)
C54 C56 1.576(9)
C55 H55 0.9500
C58 C63 1.407(10)
C58 C59 1.393(11)
C58 B1 1.659(11)
C59 C60 1.384(11)
C59 H59 0.9500
C60 C61 1.378(12)
C60 C65 1.506(13)
C61 C62 1.375(12)
C61 H61 0.9500
C62 C63 1.351(11)
C62 C64 1.591(9)
C63 H63 0.9500
O1 Cr1 2.052(6)
Cr1 Cl1 2.267(3)
